data_2204880
loop_
_publ_author_name
'Herres-Pawlis, Sonja'
'Fl\"orke, Ulrich'
'Henkel, Gerald'

_publ_section_title <i>catena</i>-Poly[[\m-cyano-[1,3-bis(tetramethylguanidino)propane]dicopper(I)]-\m-cyano]
_journal_issue 1
_journal_name_full 'Acta Crystallographica Section E'
_journal_page_first m79
_journal_page_last m81
_journal_paper_doi 10.1107/S160053680403199X
_journal_volume 61
_journal_year 2005
_chemical_formula_moiety 'C15 H30 Cu2 N8'
_chemical_formula_sum 'C15 H30 Cu2 N8'
_chemical_formula_weight 449.55
_chemical_melting_point '[Cu2 (C N)2 (C13 H30 N4)]'
_chemical_name_systematic
;
catena-poly[[\m-cyano-1:2C:N-[1,3-bis(tetramethylguanidino)propane-
1\k^2^N,N']dicopper(II)]-\m-cyano-2:1'C:N]
;
_space_group_IT_number 15
_symmetry_cell_setting monoclinic
_symmetry_space_group_name_Hall '-C 2yc'
_symmetry_space_group_name_H-M 'C 1 2/c 1'
_atom_sites_solution_hydrogens difmap
_atom_sites_solution_primary direct
_atom_sites_solution_secondary difmap
_audit_creation_method SHELXL-97
_cell_angle_alpha 90.00
_cell_angle_beta 111.918(2)
_cell_angle_gamma 90.00
_cell_formula_units_Z 8
_cell_length_a 27.158(2)
_cell_length_b 9.0145(7)
_cell_length_c 18.1825(15)
_cell_measurement_reflns_used 1900
_cell_measurement_temperature 133(2)
_cell_measurement_theta_max 22.97
_cell_measurement_theta_min 2.40
_cell_volume 4129.6(6)
_computing_cell_refinement 'SAINT (Bruker, 2002)'
_computing_data_collection 'SMART (Bruker, 2002)'
_computing_data_reduction 'SAINT (Bruker, 2002)'
_computing_molecular_graphics SHELXTL
_computing_publication_material SHELXTL
_computing_structure_refinement SHELXTL
_computing_structure_solution 'SHELXTL (Bruker, 2002)'
_diffrn_ambient_temperature 133(2)
_diffrn_measured_fraction_theta_full 0.999
_diffrn_measured_fraction_theta_max 0.999
_diffrn_measurement_device_type 'Bruker SMART APEX CCD area-detector'
_diffrn_measurement_method '\f and \w scans'
_diffrn_radiation_monochromator graphite
_diffrn_radiation_source 'sealed tube'
_diffrn_radiation_type MoK\a
_diffrn_radiation_wavelength 0.71073
_diffrn_reflns_av_R_equivalents 0.0466
_diffrn_reflns_av_sigmaI/netI 0.0791
_diffrn_reflns_limit_h_max 33
_diffrn_reflns_limit_h_min -29
_diffrn_reflns_limit_k_max 11
_diffrn_reflns_limit_k_min -11
_diffrn_reflns_limit_l_max 22
_diffrn_reflns_limit_l_min -19
_diffrn_reflns_number 11785
_diffrn_reflns_theta_full 26.37
_diffrn_reflns_theta_max 26.37
_diffrn_reflns_theta_min 1.62
_diffrn_standards_decay_% 0
_diffrn_standards_interval_time 620
_diffrn_standards_number 259
_exptl_absorpt_coefficient_mu 2.074
_exptl_absorpt_correction_T_max 0.810
_exptl_absorpt_correction_T_min 0.655
_exptl_absorpt_correction_type multi-scan
_exptl_absorpt_process_details '(SADABS; Bruker, 2002)'
_exptl_crystal_colour colorless
_exptl_crystal_density_diffrn 1.446
_exptl_crystal_density_method none
_exptl_crystal_description block
_exptl_crystal_F_000 1872
_exptl_crystal_size_max 0.18
_exptl_crystal_size_mid 0.15
_exptl_crystal_size_min 0.10
_refine_diff_density_max 0.556
_refine_diff_density_min -0.306
_refine_ls_extinction_method none
_refine_ls_goodness_of_fit_ref 0.844
_refine_ls_hydrogen_treatment constr
_refine_ls_matrix_type full
_refine_ls_number_parameters 226
_refine_ls_number_reflns 4216
_refine_ls_number_restraints 0
_refine_ls_restrained_S_all 0.844
_refine_ls_R_factor_all 0.0711
_refine_ls_R_factor_gt 0.0391
_refine_ls_shift/su_max 0.001
_refine_ls_shift/su_mean 0.000
_refine_ls_structure_factor_coef Fsqd
_refine_ls_weighting_details 'calc w = 1/[\s^2^(Fo^2^)+(0.0241P)^2^] where P = (Fo^2^+2Fc^2^)/3'
_refine_ls_weighting_scheme calc
_refine_ls_wR_factor_gt 0.0706
_refine_ls_wR_factor_ref 0.0778
_reflns_number_gt 2627
_reflns_number_total 4216
_reflns_threshold_expression I>2\s(I)
_cod_data_source_file dn6182.cif
_cod_data_source_block I
_cod_original_sg_symbol_H-M 'C 2/c'
_cod_database_code 2204880
_cod_database_fobs_code 2204880

loop_
_symmetry_equiv_pos_as_xyz
'x, y, z'
'-x, y, -z+1/2'
'x+1/2, y+1/2, z'
'-x+1/2, y+1/2, -z+1/2'
'-x, -y, -z'
'x, -y, z-1/2'
'-x+1/2, -y+1/2, -z'
'x+1/2, -y+1/2, z-1/2'

loop_
_atom_site_label
_atom_site_fract_x
_atom_site_fract_y
_atom_site_fract_z
_atom_site_U_iso_or_equiv
_atom_site_adp_type
_atom_site_calc_flag
_atom_site_refinement_flags
_atom_site_occupancy
_atom_site_type_symbol
Cu1 0.118528(16) 1.09219(5) 0.41674(2) 0.03017(13) Uani d . 1 Cu
Cu2 0.215086(16) 0.91644(5) 0.26078(3) 0.03155(14) Uani d . 1 Cu
N1 0.13707(10) 1.2991(3) 0.46165(17) 0.0301(7) Uani d . 1 N
N2 0.12129(11) 1.4236(3) 0.34324(17) 0.0355(8) Uani d . 1 N
N3 0.18701(11) 1.5116(3) 0.45670(18) 0.0352(8) Uani d . 1 N
N4 0.09333(11) 1.0073(3) 0.49778(17) 0.0312(7) Uani d . 1 N
N5 0.08486(12) 0.7720(3) 0.54828(19) 0.0387(8) Uani d . 1 N
N6 0.03187(11) 0.8367(4) 0.41985(19) 0.0374(8) Uani d . 1 N
N7 0.15426(11) 0.9652(3) 0.29195(18) 0.0347(8) Uani d . 1 N
N8 0.24692(11) 1.1059(4) 0.25274(18) 0.0392(8) Uani d . 1 N
C1 0.15181(14) 1.3159(4) 0.5473(2) 0.0377(10) Uani d . 1 C
H1A 0.1529 1.4227 0.5605 0.045 Uiso calc R 1 H
H1B 0.1878 1.2746 0.5751 0.045 Uiso calc R 1 H
C2 0.11304(14) 1.2378(4) 0.5762(2) 0.0350(9) Uani d . 1 C
H2A 0.1189 1.2737 0.6303 0.042 Uiso calc R 1 H
H2B 0.0765 1.2663 0.5414 0.042 Uiso calc R 1 H
C3 0.11690(13) 1.0702(4) 0.5782(2) 0.0331(9) Uani d . 1 C
H3A 0.1546 1.0404 0.6025 0.040 Uiso calc R 1 H
H3B 0.0982 1.0301 0.6113 0.040 Uiso calc R 1 H
C4 0.14900(13) 1.4057(4) 0.4229(2) 0.0303(8) Uani d . 1 C
C5 0.14961(16) 1.4448(5) 0.2895(2) 0.0596(13) Uani d . 1 C
H5A 0.1847 1.4870 0.3190 0.089 Uiso calc R 1 H
H5B 0.1294 1.5125 0.2468 0.089 Uiso calc R 1 H
H5C 0.1536 1.3490 0.2669 0.089 Uiso calc R 1 H
C6 0.06875(14) 1.3617(4) 0.3063(2) 0.0440(11) Uani d . 1 C
H6A 0.0524 1.3517 0.3458 0.066 Uiso calc R 1 H
H6B 0.0711 1.2640 0.2843 0.066 Uiso calc R 1 H
H6C 0.0470 1.4276 0.2636 0.066 Uiso calc R 1 H
C7 0.18308(14) 1.6609(4) 0.4258(2) 0.0461(11) Uani d . 1 C
H7A 0.1473 1.6774 0.3865 0.069 Uiso calc R 1 H
H7B 0.2091 1.6744 0.4008 0.069 Uiso calc R 1 H
H7C 0.1902 1.7322 0.4693 0.069 Uiso calc R 1 H
C8 0.23803(14) 1.4738(4) 0.5163(2) 0.0486(11) Uani d . 1 C
H8A 0.2370 1.3717 0.5342 0.073 Uiso calc R 1 H
H8B 0.2462 1.5417 0.5614 0.073 Uiso calc R 1 H
H8C 0.2655 1.4824 0.4936 0.073 Uiso calc R 1 H
C9 0.07168(13) 0.8757(4) 0.4901(2) 0.0311(9) Uani d . 1 C
C10 0.13935(14) 0.7561(4) 0.6052(2) 0.0457(11) Uani d . 1 C
H10A 0.1622 0.8276 0.5926 0.069 Uiso calc R 1 H
H10B 0.1519 0.6552 0.6022 0.069 Uiso calc R 1 H
H10C 0.1404 0.7750 0.6588 0.069 Uiso calc R 1 H
C11 0.04680(14) 0.6706(4) 0.5603(3) 0.0547(12) Uani d . 1 C
H11A 0.0115 0.6886 0.5198 0.082 Uiso calc R 1 H
H11B 0.0458 0.6868 0.6130 0.082 Uiso calc R 1 H
H11C 0.0575 0.5681 0.5561 0.082 Uiso calc R 1 H
C12 0.00333(14) 0.9512(4) 0.3645(2) 0.0480(11) Uani d . 1 C
H12A 0.0054 1.0445 0.3932 0.072 Uiso calc R 1 H
H12B -0.0339 0.9218 0.3383 0.072 Uiso calc R 1 H
H12C 0.0192 0.9647 0.3247 0.072 Uiso calc R 1 H
C13 0.03230(16) 0.6924(5) 0.3848(3) 0.0618(13) Uani d . 1 C
H13A 0.0518 0.6218 0.4265 0.093 Uiso calc R 1 H
H13B 0.0496 0.7003 0.3464 0.093 Uiso calc R 1 H
H13C -0.0042 0.6577 0.3579 0.093 Uiso calc R 1 H
C14 0.13646(13) 1.0115(4) 0.3355(2) 0.0299(9) Uani d . 1 C
C15 0.23741(13) 0.7227(4) 0.2520(2) 0.0286(9) Uani d . 1 C

loop_
_atom_site_aniso_label
_atom_site_aniso_U_11
_atom_site_aniso_U_22
_atom_site_aniso_U_33
_atom_site_aniso_U_12
_atom_site_aniso_U_13
_atom_site_aniso_U_23
Cu1 0.0297(3) 0.0342(3) 0.0276(3) -0.0014(2) 0.0118(2) -0.0039(2)
Cu2 0.0331(3) 0.0291(3) 0.0341(3) 0.0016(2) 0.0143(2) -0.0010(2)
N1 0.0314(18) 0.0300(17) 0.0261(17) -0.0001(14) 0.0077(15) -0.0007(15)
N2 0.0313(18) 0.043(2) 0.0318(19) -0.0073(16) 0.0108(16) 0.0033(17)
N3 0.0305(19) 0.0269(17) 0.042(2) -0.0041(15) 0.0062(16) 0.0043(16)
N4 0.0343(19) 0.0336(18) 0.0282(18) -0.0089(14) 0.0145(15) -0.0088(15)
N5 0.036(2) 0.0350(19) 0.043(2) -0.0075(16) 0.0123(17) 0.0003(17)
N6 0.035(2) 0.043(2) 0.034(2) -0.0108(16) 0.0121(17) -0.0099(17)
N7 0.038(2) 0.0336(18) 0.036(2) 0.0025(15) 0.0180(17) 0.0020(16)
N8 0.0311(19) 0.040(2) 0.049(2) 0.0041(16) 0.0185(16) 0.0010(18)
C1 0.048(3) 0.030(2) 0.032(2) -0.0063(19) 0.012(2) -0.0059(19)
C2 0.040(2) 0.036(2) 0.028(2) 0.0041(19) 0.0116(19) -0.0054(19)
C3 0.035(2) 0.038(2) 0.028(2) -0.0083(19) 0.0136(18) -0.0056(19)
C4 0.024(2) 0.031(2) 0.036(2) 0.0032(18) 0.0115(18) -0.002(2)
C5 0.066(3) 0.080(4) 0.043(3) -0.016(3) 0.032(2) 0.000(3)
C6 0.035(2) 0.049(3) 0.039(2) -0.0021(19) 0.003(2) 0.005(2)
C7 0.046(3) 0.041(2) 0.050(3) -0.009(2) 0.016(2) 0.001(2)
C8 0.032(2) 0.047(3) 0.057(3) -0.006(2) 0.004(2) -0.001(2)
C9 0.024(2) 0.039(2) 0.032(2) -0.0026(18) 0.0131(19) -0.0087(19)
C10 0.043(3) 0.036(2) 0.054(3) 0.0017(19) 0.014(2) 0.004(2)
C11 0.046(3) 0.043(3) 0.072(3) -0.014(2) 0.019(3) 0.008(2)
C12 0.036(2) 0.067(3) 0.037(2) -0.009(2) 0.010(2) -0.009(2)
C13 0.052(3) 0.067(3) 0.065(3) -0.013(2) 0.020(3) -0.034(3)
C14 0.028(2) 0.028(2) 0.032(2) -0.0012(17) 0.0083(19) 0.0040(18)
C15 0.027(2) 0.026(2) 0.036(2) -0.0021(17) 0.0148(18) 0.0008(18)

loop_
_atom_type_symbol
_atom_type_description
_atom_type_scat_dispersion_real
_atom_type_scat_dispersion_imag
_atom_type_scat_source
C C 0.0033 0.0016 'International Tables Vol C Tables 4.2.6.8 and 6.1.1.4'
H H 0.0000 0.0000 'International Tables Vol C Tables 4.2.6.8 and 6.1.1.4'
N N 0.0061 0.0033 'International Tables Vol C Tables 4.2.6.8 and 6.1.1.4'
Cu Cu 0.3201 1.2651 'International Tables Vol C Tables 4.2.6.8 and 6.1.1.4'

loop_
_geom_angle_atom_site_label_1
_geom_angle_atom_site_label_2
_geom_angle_atom_site_label_3
_geom_angle_site_symmetry_1
_geom_angle
_geom_angle_publ_flag
C14 Cu1 N4 . 134.25(13) y
C14 Cu1 N1 . 125.42(13) y
N4 Cu1 N1 . 99.09(12) y
C15 Cu2 N8 . 130.15(13) y
C15 Cu2 N7 . 124.11(13) y
N8 Cu2 N7 . 105.51(12) y
C4 N1 C1 . 118.4(3) ?
C4 N1 Cu1 . 122.5(2) ?
C1 N1 Cu1 . 116.9(2) ?
C4 N2 C6 . 120.3(3) ?
C4 N2 C5 . 120.2(3) ?
C6 N2 C5 . 114.5(3) ?
C4 N3 C8 . 121.5(3) ?
C4 N3 C7 . 122.7(3) ?
C8 N3 C7 . 114.9(3) ?
C9 N4 C3 . 117.8(3) ?
C9 N4 Cu1 . 122.3(2) ?
C3 N4 Cu1 . 116.3(2) ?
C9 N5 C11 . 123.7(3) ?
C9 N5 C10 . 121.5(3) ?
C11 N5 C10 . 114.9(3) ?
C9 N6 C12 . 119.6(3) ?
C9 N6 C13 . 120.3(3) ?
C12 N6 C13 . 115.1(3) ?
C14 N7 Cu2 . 152.3(3) y
C15 N8 Cu2 4 175.2(3) y
N1 C1 C2 . 111.8(3) ?
N1 C1 H1A . 109.3 ?
C2 C1 H1A . 109.3 ?
N1 C1 H1B . 109.3 ?
C2 C1 H1B . 109.3 ?
H1A C1 H1B . 107.9 ?
C1 C2 C3 . 114.9(3) ?
C1 C2 H2A . 108.5 ?
C3 C2 H2A . 108.5 ?
C1 C2 H2B . 108.5 ?
C3 C2 H2B . 108.5 ?
H2A C2 H2B . 107.5 ?
N4 C3 C2 . 111.1(3) ?
N4 C3 H3A . 109.4 ?
C2 C3 H3A . 109.4 ?
N4 C3 H3B . 109.4 ?
C2 C3 H3B . 109.4 ?
H3A C3 H3B . 108.0 ?
N1 C4 N2 . 120.7(3) ?
N1 C4 N3 . 124.7(3) ?
N2 C4 N3 . 114.6(3) ?
N2 C5 H5A . 109.5 ?
N2 C5 H5B . 109.5 ?
H5A C5 H5B . 109.5 ?
N2 C5 H5C . 109.5 ?
H5A C5 H5C . 109.5 ?
H5B C5 H5C . 109.5 ?
N2 C6 H6A . 109.5 ?
N2 C6 H6B . 109.5 ?
H6A C6 H6B . 109.5 ?
N2 C6 H6C . 109.5 ?
H6A C6 H6C . 109.5 ?
H6B C6 H6C . 109.5 ?
N3 C7 H7A . 109.5 ?
N3 C7 H7B . 109.5 ?
H7A C7 H7B . 109.5 ?
N3 C7 H7C . 109.5 ?
H7A C7 H7C . 109.5 ?
H7B C7 H7C . 109.5 ?
N3 C8 H8A . 109.5 ?
N3 C8 H8B . 109.5 ?
H8A C8 H8B . 109.5 ?
N3 C8 H8C . 109.5 ?
H8A C8 H8C . 109.5 ?
H8B C8 H8C . 109.5 ?
N4 C9 N5 . 124.4(3) ?
N4 C9 N6 . 119.8(4) ?
N5 C9 N6 . 115.8(3) ?
N5 C10 H10A . 109.5 ?
N5 C10 H10B . 109.5 ?
H10A C10 H10B . 109.5 ?
N5 C10 H10C . 109.5 ?
H10A C10 H10C . 109.5 ?
H10B C10 H10C . 109.5 ?
N5 C11 H11A . 109.5 ?
N5 C11 H11B . 109.5 ?
H11A C11 H11B . 109.5 ?
N5 C11 H11C . 109.5 ?
H11A C11 H11C . 109.5 ?
H11B C11 H11C . 109.5 ?
N6 C12 H12A . 109.5 ?
N6 C12 H12B . 109.5 ?
H12A C12 H12B . 109.5 ?
N6 C12 H12C . 109.5 ?
H12A C12 H12C . 109.5 ?
H12B C12 H12C . 109.5 ?
N6 C13 H13A . 109.5 ?
N6 C13 H13B . 109.5 ?
H13A C13 H13B . 109.5 ?
N6 C13 H13C . 109.5 ?
H13A C13 H13C . 109.5 ?
H13B C13 H13C . 109.5 ?
N7 C14 Cu1 . 171.0(3) y
N8 C15 Cu2 4_545 177.3(3) y

loop_
_geom_bond_atom_site_label_1
_geom_bond_atom_site_label_2
_geom_bond_site_symmetry_2
_geom_bond_distance
_geom_bond_publ_flag
Cu1 C14 . 1.866(4) y
Cu1 N4 . 1.995(3) y
Cu1 N1 . 2.023(3) y
Cu2 C15 . 1.875(4) y
Cu2 N8 . 1.944(3) y
Cu2 N7 . 1.986(3) y
N1 C4 . 1.302(4) y
N1 C1 . 1.464(4) ?
N2 C4 . 1.370(4) ?
N2 C6 . 1.443(4) ?
N2 C5 . 1.464(4) ?
N3 C4 . 1.372(4) ?
N3 C8 . 1.445(4) ?
N3 C7 . 1.447(4) ?
N4 C9 . 1.308(4) y
N4 C3 . 1.473(4) ?
N5 C9 . 1.355(4) ?
N5 C11 . 1.456(4) ?
N5 C10 . 1.462(4) ?
N6 C9 . 1.376(4) ?
N6 C12 . 1.448(4) ?
N6 C13 . 1.450(5) ?
N7 C14 . 1.150(4) y
N8 C15 4 1.151(4) y
C1 C2 . 1.514(4) ?
C1 H1A . 0.9900 ?
C1 H1B . 0.9900 ?
C2 C3 . 1.514(4) ?
C2 H2A . 0.9900 ?
C2 H2B . 0.9900 ?
C3 H3A . 0.9900 ?
C3 H3B . 0.9900 ?
C5 H5A . 0.9800 ?
C5 H5B . 0.9800 ?
C5 H5C . 0.9800 ?
C6 H6A . 0.9800 ?
C6 H6B . 0.9800 ?
C6 H6C . 0.9800 ?
C7 H7A . 0.9800 ?
C7 H7B . 0.9800 ?
C7 H7C . 0.9800 ?
C8 H8A . 0.9800 ?
C8 H8B . 0.9800 ?
C8 H8C . 0.9800 ?
C10 H10A . 0.9800 ?
C10 H10B . 0.9800 ?
C10 H10C . 0.9800 ?
C11 H11A . 0.9800 ?
C11 H11B . 0.9800 ?
C11 H11C . 0.9800 ?
C12 H12A . 0.9800 ?
C12 H12B . 0.9800 ?
C12 H12C . 0.9800 ?
C13 H13A . 0.9800 ?
C13 H13B . 0.9800 ?
C13 H13C . 0.9800 ?
C15 N8 4_545 1.151(4) ?

loop_
_geom_torsion_atom_site_label_1
_geom_torsion_atom_site_label_2
_geom_torsion_atom_site_label_3
_geom_torsion_atom_site_label_4
_geom_torsion
C14 Cu1 N1 C4 20.8(3)
N4 Cu1 N1 C4 -170.4(3)
C14 Cu1 N1 C1 -141.8(2)
N4 Cu1 N1 C1 26.9(3)
C14 Cu1 N4 C9 -19.6(4)
N1 Cu1 N4 C9 173.2(3)
C14 Cu1 N4 C3 138.5(2)
N1 Cu1 N4 C3 -28.7(3)
C15 Cu2 N7 C14 110.2(6)
N8 Cu2 N7 C14 -64.8(6)
C4 N1 C1 C2 149.0(3)
Cu1 N1 C1 C2 -47.7(4)
N1 C1 C2 C3 73.1(4)
C9 N4 C3 C2 -149.4(3)
Cu1 N4 C3 C2 51.5(3)
C1 C2 C3 N4 -75.2(4)
C1 N1 C4 N2 -156.6(3)
Cu1 N1 C4 N2 41.1(4)
C1 N1 C4 N3 20.0(5)
Cu1 N1 C4 N3 -142.4(3)
C6 N2 C4 N1 21.2(5)
C5 N2 C4 N1 -132.3(4)
C6 N2 C4 N3 -155.7(3)
C5 N2 C4 N3 50.9(5)
C8 N3 C4 N1 42.9(5)
C7 N3 C4 N1 -148.8(4)
C8 N3 C4 N2 -140.4(3)
C7 N3 C4 N2 27.9(5)
C3 N4 C9 N5 -24.8(5)
Cu1 N4 C9 N5 133.0(3)
C3 N4 C9 N6 153.6(3)
Cu1 N4 C9 N6 -48.6(4)
C11 N5 C9 N4 144.1(4)
C10 N5 C9 N4 -34.9(5)
C11 N5 C9 N6 -34.3(5)
C10 N5 C9 N6 146.7(3)
C12 N6 C9 N4 -18.5(5)
C13 N6 C9 N4 135.3(4)
C12 N6 C9 N5 160.0(3)
C13 N6 C9 N5 -46.2(5)
